data_7021102
loop_
_publ_author_name
'Gu, Jin-Zhong'
'Wu, Jiang'
'Lv, Dong-Yu'
'Tang, Yu'
'Zhu, Kongyang'
'Wu, Jincai'

_publ_section_title
;
 Lanthanide coordination polymers based on 5-(2'-carboxylphenyl)
 nicotinate: syntheses, structure diversity, dehydration/hydration,
 luminescence and magnetic properties.
;
_journal_issue 14
_journal_name_full 'Dalton transactions (Cambridge, England : 2003)'
_journal_page_first 4822
_journal_page_last 4830
_journal_paper_doi 10.1039/c2dt32674d
_journal_volume 42
_journal_year 2013
_chemical_formula_sum 'C25 H15 Lu N4 O7'
_chemical_formula_weight 658.38
_chemical_name_systematic
;
?
;
_space_group_IT_number 14
_symmetry_cell_setting monoclinic
_symmetry_space_group_name_Hall '-P 2yn'
_symmetry_space_group_name_H-M 'P 1 21/n 1'
_atom_sites_solution_hydrogens geom
_atom_sites_solution_primary direct
_atom_sites_solution_secondary difmap
_audit_creation_method SHELXL-97
_cell_angle_alpha 90.00
_cell_angle_beta 93.704(3)
_cell_angle_gamma 90.00
_cell_formula_units_Z 4
_cell_length_a 12.385(4)
_cell_length_b 10.429(3)
_cell_length_c 17.436(5)
_cell_measurement_temperature 296(2)
_cell_volume 2247.4(12)
_computing_cell_refinement 'Bruker SAINT'
_computing_data_collection 'Bruker APEX2'
_computing_data_reduction 'Bruker SAINT'
_computing_molecular_graphics 'Bruker SHELXTL'
_computing_publication_material 'Bruker SHELXTL'
_computing_structure_refinement 'SHELXL-97 (Sheldrick, 2008)'
_computing_structure_solution 'SHELXS-97 (Sheldrick, 2008)'
_diffrn_ambient_temperature 296(2)
_diffrn_measured_fraction_theta_full 0.999
_diffrn_measured_fraction_theta_max 0.999
_diffrn_measurement_device_type 'Bruker APEX-II CCD'
_diffrn_measurement_method '\f and \w scans'
_diffrn_radiation_monochromator graphite
_diffrn_radiation_source 'fine-focus sealed tube'
_diffrn_radiation_type MoK\a
_diffrn_radiation_wavelength 0.71073
_diffrn_reflns_av_R_equivalents 0.0413
_diffrn_reflns_av_sigmaI/netI 0.0382
_diffrn_reflns_limit_h_max 15
_diffrn_reflns_limit_h_min -15
_diffrn_reflns_limit_k_max 12
_diffrn_reflns_limit_k_min -12
_diffrn_reflns_limit_l_max 20
_diffrn_reflns_limit_l_min -21
_diffrn_reflns_number 15719
_diffrn_reflns_theta_full 25.50
_diffrn_reflns_theta_max 25.50
_diffrn_reflns_theta_min 2.28
_exptl_absorpt_coefficient_mu 4.450
_exptl_absorpt_correction_T_max 0.5013
_exptl_absorpt_correction_T_min 0.4410
_exptl_absorpt_correction_type multi-scan
_exptl_crystal_colour colorless
_exptl_crystal_density_diffrn 1.946
_exptl_crystal_density_method 'not measured'
_exptl_crystal_description block
_exptl_crystal_F_000 1280
_exptl_crystal_size_max 0.22
_exptl_crystal_size_mid 0.20
_exptl_crystal_size_min 0.18
_refine_diff_density_max 1.653
_refine_diff_density_min -1.175
_refine_diff_density_rms 0.114
_refine_ls_extinction_method none
_refine_ls_goodness_of_fit_ref 1.038
_refine_ls_hydrogen_treatment constr
_refine_ls_matrix_type full
_refine_ls_number_parameters 334
_refine_ls_number_reflns 4186
_refine_ls_number_restraints 6
_refine_ls_restrained_S_all 1.048
_refine_ls_R_factor_all 0.0409
_refine_ls_R_factor_gt 0.0310
_refine_ls_shift/su_max 0.002
_refine_ls_shift/su_mean 0.000
_refine_ls_structure_factor_coef Fsqd
_refine_ls_weighting_details 'calc w=1/[\s^2^(Fo^2^)+(0.0259P)^2^+3.5146P] where P=(Fo^2^+2Fc^2^)/3'
_refine_ls_weighting_scheme calc
_refine_ls_wR_factor_gt 0.0616
_refine_ls_wR_factor_ref 0.0648
_reflns_number_gt 3514
_reflns_number_total 4186
_reflns_threshold_expression >2sigma(I)
_cod_data_source_file c2dt32674d.txt
_cod_data_source_block p21n
_cod_depositor_comments
;
The following automatic conversions were performed:

'_symmetry_cell_setting' value 'Monoclinic' changed to 'monoclinic'
according to /home/saulius/struct/CIF-dictionaries/cif_core.dic
dictionary named 'cif_core.dic' version 2.4.2 from 2011-04-26.

Automatic conversion script
Id: cif_fix_values 1891 2012-01-12 08:04:46Z andrius 
;
_cod_original_cell_volume 2247.2(11)
_cod_original_sg_symbol_H-M P2(1)/n
_cod_database_code 7021102

loop_
_symmetry_equiv_pos_as_xyz
'x, y, z'
'-x+1/2, y+1/2, -z+1/2'
'-x, -y, -z'
'x-1/2, -y-1/2, z-1/2'

loop_
_atom_site_label
_atom_site_type_symbol
_atom_site_fract_x
_atom_site_fract_y
_atom_site_fract_z
_atom_site_U_iso_or_equiv
_atom_site_adp_type
_atom_site_occupancy
_atom_site_symmetry_multiplicity
_atom_site_calc_flag
_atom_site_refinement_flags
Lu1 Lu 0.650545(17) 0.133331(18) 0.960664(11) 0.02435(8) Uani 1 1 d .
O1 O 0.6311(3) 0.1323(3) 1.09262(19) 0.0454(10) Uani 1 1 d .
O2 O 0.6382(4) 0.3142(3) 1.0347(2) 0.0536(12) Uani 1 1 d .
O3 O 0.5260(3) 0.8603(3) 1.0534(2) 0.0333(8) Uani 1 1 d .
O4 O 0.6581(3) 0.9239(3) 0.98123(19) 0.0342(8) Uani 1 1 d .
O5 O 0.8287(4) 0.1476(6) 1.0228(3) 0.0839(14) Uani 1 1 d U
O6 O 0.8213(3) 0.1325(5) 0.9054(2) 0.0727(15) Uani 1 1 d .
O7 O 0.9770(4) 0.1530(6) 0.9635(3) 0.0810(17) Uani 1 1 d .
N1 N 0.6334(3) 0.3077(4) 0.8655(2) 0.0268(9) Uani 1 1 d .
N2 N 0.6256(3) 0.0552(4) 0.8270(2) 0.0277(9) Uani 1 1 d .
N3 N 0.8288(3) 0.5899(4) 1.0227(2) 0.0350(10) Uani 1 1 d .
N4 N 0.8794(4) 0.1470(7) 0.9630(3) 0.0732(14) Uani 1 1 d U
C1 C 0.6407(4) 0.4315(5) 0.8840(3) 0.0342(12) Uani 1 1 d .
H1 H 0.6584 0.4536 0.9349 0.041 Uiso 1 1 calc R
C2 C 0.6228(4) 0.5285(5) 0.8303(3) 0.0378(13) Uani 1 1 d .
H2 H 0.6284 0.6138 0.8456 0.045 Uiso 1 1 calc R
C3 C 0.5973(4) 0.4993(5) 0.7553(3) 0.0376(13) Uani 1 1 d .
H3 H 0.5860 0.5640 0.7190 0.045 Uiso 1 1 calc R
C4 C 0.5881(4) 0.3704(5) 0.7337(3) 0.0302(11) Uani 1 1 d .
C5 C 0.6091(4) 0.2763(4) 0.7907(3) 0.0251(11) Uani 1 1 d .
C6 C 0.5603(4) 0.3297(6) 0.6569(3) 0.0406(14) Uani 1 1 d .
H6 H 0.5439 0.3914 0.6194 0.049 Uiso 1 1 calc R
C7 C 0.5570(4) 0.2060(6) 0.6369(3) 0.0374(13) Uani 1 1 d .
H7 H 0.5380 0.1834 0.5862 0.045 Uiso 1 1 calc R
C8 C 0.5823(4) 0.1079(5) 0.6925(3) 0.0301(12) Uani 1 1 d .
C9 C 0.6053(4) 0.1431(5) 0.7701(3) 0.0272(11) Uani 1 1 d .
C10 C 0.5878(4) -0.0220(5) 0.6741(3) 0.0388(13) Uani 1 1 d .
H10 H 0.5728 -0.0492 0.6237 0.047 Uiso 1 1 calc R
C11 C 0.6151(4) -0.1081(5) 0.7299(3) 0.0408(14) Uani 1 1 d .
H11 H 0.6234 -0.1942 0.7177 0.049 Uiso 1 1 calc R
C12 C 0.6307(4) -0.0669(5) 0.8060(3) 0.0370(13) Uani 1 1 d .
H12 H 0.6454 -0.1282 0.8440 0.044 Uiso 1 1 calc R
C13 C 0.6392(4) 0.2507(5) 1.0957(3) 0.0293(11) Uani 1 1 d .
C14 C 0.6484(4) 0.3168(5) 1.1724(3) 0.0261(11) Uani 1 1 d .
C15 C 0.6223(4) 0.2447(5) 1.2354(3) 0.0280(11) Uani 1 1 d .
H15 H 0.6026 0.1592 1.2287 0.034 Uiso 1 1 calc R
C16 C 0.6250(4) 0.2980(5) 1.3078(3) 0.0340(12) Uani 1 1 d .
H16 H 0.6072 0.2486 1.3495 0.041 Uiso 1 1 calc R
C17 C 0.6540(4) 0.4242(5) 1.3184(3) 0.0370(13) Uani 1 1 d .
H17 H 0.6566 0.4601 1.3673 0.044 Uiso 1 1 calc R
C18 C 0.6793(4) 0.4973(5) 1.2562(3) 0.0345(12) Uani 1 1 d .
H18 H 0.6984 0.5828 1.2637 0.041 Uiso 1 1 calc R
C19 C 0.6769(4) 0.4459(4) 1.1823(3) 0.0252(11) Uani 1 1 d .
C20 C 0.7068(4) 0.5331(4) 1.1192(3) 0.0258(11) Uani 1 1 d .
C21 C 0.6469(4) 0.6429(4) 1.1022(3) 0.0259(10) Uani 1 1 d .
H21 H 0.5860 0.6610 1.1288 0.031 Uiso 1 1 calc R
C22 C 0.6783(4) 0.7259(4) 1.0455(3) 0.0243(11) Uani 1 1 d .
C23 C 0.6163(4) 0.8447(4) 1.0256(3) 0.0248(11) Uani 1 1 d .
C24 C 0.7698(4) 0.6956(5) 1.0082(3) 0.0292(11) Uani 1 1 d .
H24 H 0.7918 0.7519 0.9709 0.035 Uiso 1 1 calc R
C25 C 0.7966(4) 0.5112(5) 1.0772(3) 0.0304(12) Uani 1 1 d .
H25 H 0.8368 0.4372 1.0877 0.036 Uiso 1 1 calc R

loop_
_atom_site_aniso_label
_atom_site_aniso_U_11
_atom_site_aniso_U_22
_atom_site_aniso_U_33
_atom_site_aniso_U_23
_atom_site_aniso_U_13
_atom_site_aniso_U_12
Lu1 0.03351(13) 0.01777(11) 0.02192(12) 0.00337(9) 0.00304(8) -0.00069(10)
O1 0.091(3) 0.020(2) 0.027(2) 0.0003(16) 0.0099(19) -0.004(2)
O2 0.115(4) 0.0226(19) 0.023(2) 0.0027(16) -0.002(2) -0.006(2)
O3 0.033(2) 0.0280(19) 0.039(2) 0.0049(16) 0.0015(16) 0.0023(16)
O4 0.050(2) 0.0203(17) 0.033(2) 0.0076(15) 0.0127(17) 0.0045(16)
O5 0.055(2) 0.154(4) 0.044(2) -0.021(3) 0.0075(18) -0.014(3)
O6 0.047(3) 0.134(5) 0.037(2) -0.016(3) 0.004(2) -0.003(3)
O7 0.035(3) 0.138(5) 0.071(3) -0.022(3) 0.009(2) -0.019(3)
N1 0.036(2) 0.023(2) 0.021(2) 0.0019(18) 0.0012(18) -0.0030(18)
N2 0.037(2) 0.019(2) 0.027(2) 0.0000(18) 0.0055(18) -0.0024(18)
N3 0.040(3) 0.030(2) 0.036(3) 0.002(2) 0.015(2) 0.005(2)
N4 0.045(3) 0.142(4) 0.033(2) -0.019(3) 0.0087(19) -0.017(3)
C1 0.048(3) 0.026(3) 0.029(3) -0.003(2) 0.001(2) -0.004(2)
C2 0.051(4) 0.024(3) 0.038(3) 0.008(2) 0.000(3) -0.001(2)
C3 0.046(3) 0.027(3) 0.040(3) 0.016(3) 0.005(3) 0.001(2)
C4 0.030(3) 0.033(3) 0.028(3) 0.009(2) 0.004(2) 0.004(2)
C5 0.028(3) 0.024(3) 0.024(3) 0.003(2) 0.007(2) 0.000(2)
C6 0.044(3) 0.054(4) 0.024(3) 0.018(3) 0.003(2) 0.004(3)
C7 0.040(3) 0.055(4) 0.018(3) 0.001(3) 0.006(2) -0.004(3)
C8 0.027(3) 0.039(3) 0.025(3) -0.004(2) 0.005(2) -0.003(2)
C9 0.027(3) 0.030(3) 0.025(3) 0.004(2) 0.003(2) -0.002(2)
C10 0.041(3) 0.048(4) 0.028(3) -0.011(3) 0.004(2) -0.011(3)
C11 0.044(3) 0.032(3) 0.047(3) -0.016(3) 0.006(3) -0.009(3)
C12 0.050(3) 0.025(3) 0.036(3) 0.000(2) 0.003(3) -0.007(2)
C13 0.038(3) 0.024(3) 0.027(3) 0.006(2) 0.004(2) -0.003(2)
C14 0.028(3) 0.025(3) 0.025(3) 0.006(2) -0.002(2) 0.005(2)
C15 0.034(3) 0.021(3) 0.029(3) 0.004(2) 0.001(2) 0.001(2)
C16 0.042(3) 0.038(3) 0.022(3) 0.007(2) 0.006(2) 0.004(3)
C17 0.048(3) 0.040(3) 0.022(3) -0.004(2) -0.001(2) 0.001(3)
C18 0.041(3) 0.026(3) 0.036(3) -0.004(2) -0.002(2) -0.004(2)
C19 0.027(3) 0.022(3) 0.027(3) 0.004(2) 0.002(2) 0.002(2)
C20 0.032(3) 0.019(2) 0.027(3) 0.001(2) -0.001(2) -0.003(2)
C21 0.027(3) 0.026(3) 0.025(2) 0.000(2) 0.000(2) 0.001(2)
C22 0.035(3) 0.017(2) 0.021(2) 0.0020(19) -0.002(2) -0.002(2)
C23 0.033(3) 0.017(2) 0.024(3) -0.002(2) -0.003(2) -0.001(2)
C24 0.035(3) 0.025(3) 0.028(3) 0.005(2) 0.007(2) 0.003(2)
C25 0.032(3) 0.024(3) 0.034(3) 0.000(2) 0.001(2) 0.006(2)

loop_
_atom_type_symbol
_atom_type_description
_atom_type_scat_dispersion_real
_atom_type_scat_dispersion_imag
_atom_type_scat_source
C C 0.0033 0.0016 'International Tables Vol C Tables 4.2.6.8 and 6.1.1.4'
H H 0.0000 0.0000 'International Tables Vol C Tables 4.2.6.8 and 6.1.1.4'
N N 0.0061 0.0033 'International Tables Vol C Tables 4.2.6.8 and 6.1.1.4'
O O 0.0106 0.0060 'International Tables Vol C Tables 4.2.6.8 and 6.1.1.4'
Lu Lu -0.4720 5.8584 'International Tables Vol C Tables 4.2.6.8 and 6.1.1.4'

loop_
_geom_angle_atom_site_label_1
_geom_angle_atom_site_label_2
_geom_angle_atom_site_label_3
_geom_angle
_geom_angle_site_symmetry_1
_geom_angle_site_symmetry_3
O3 Lu1 O4 94.55(12) 3_667 1_545
O3 Lu1 O2 86.33(15) 3_667 .
O4 Lu1 O2 136.29(12) 1_545 .
O3 Lu1 O1 86.82(14) 3_667 .
O4 Lu1 O1 80.87(12) 1_545 .
O2 Lu1 O1 55.50(12) . .
O3 Lu1 O6 149.69(14) 3_667 .
O4 Lu1 O6 91.88(16) 1_545 .
O2 Lu1 O6 108.88(17) . .
O1 Lu1 O6 123.46(15) . .
O3 Lu1 O5 158.93(14) 3_667 .
O4 Lu1 O5 87.71(17) 1_545 .
O2 Lu1 O5 77.75(17) . .
O1 Lu1 O5 72.83(15) . .
O6 Lu1 O5 50.79(15) . .
O3 Lu1 N1 81.95(13) 3_667 .
O4 Lu1 N1 147.00(13) 1_545 .
O2 Lu1 N1 76.48(13) . .
O1 Lu1 N1 131.27(12) . .
O6 Lu1 N1 76.68(16) . .
O5 Lu1 N1 107.18(17) . .
O3 Lu1 N2 80.83(13) 3_667 .
O4 Lu1 N2 80.16(12) 1_545 .
O2 Lu1 N2 142.43(13) . .
O1 Lu1 N2 156.40(13) . .
O6 Lu1 N2 71.14(14) . .
O5 Lu1 N2 120.14(14) . .
N1 Lu1 N2 66.87(13) . .
C13 O1 Lu1 91.5(3) . .
C13 O2 Lu1 92.6(3) . .
C23 O3 Lu1 150.3(3) . 3_667
C23 O4 Lu1 136.8(3) . 1_565
N4 O5 Lu1 96.9(4) . .
N4 O6 Lu1 99.2(4) . .
C1 N1 C5 118.3(4) . .
C1 N1 Lu1 123.4(3) . .
C5 N1 Lu1 118.2(3) . .
C12 N2 C9 117.1(4) . .
C12 N2 Lu1 124.8(3) . .
C9 N2 Lu1 118.1(3) . .
C25 N3 C24 117.1(4) . .
O6 N4 O7 123.6(5) . .
O6 N4 O5 112.9(5) . .
O7 N4 O5 123.3(5) . .
N1 C1 C2 122.5(5) . .
N1 C1 H1 118.7 . .
C2 C1 H1 118.7 . .
C3 C2 C1 120.2(5) . .
C3 C2 H2 119.9 . .
C1 C2 H2 119.9 . .
C2 C3 C4 119.0(5) . .
C2 C3 H3 120.5 . .
C4 C3 H3 120.5 . .
C3 C4 C5 118.1(5) . .
C3 C4 C6 123.4(5) . .
C5 C4 C6 118.6(5) . .
N1 C5 C4 121.9(4) . .
N1 C5 C9 118.4(4) . .
C4 C5 C9 119.7(4) . .
C7 C6 C4 122.3(5) . .
C7 C6 H6 118.9 . .
C4 C6 H6 118.9 . .
C6 C7 C8 120.8(5) . .
C6 C7 H7 119.6 . .
C8 C7 H7 119.6 . .
C10 C8 C9 117.6(5) . .
C10 C8 C7 123.3(5) . .
C9 C8 C7 119.0(5) . .
N2 C9 C8 122.6(4) . .
N2 C9 C5 117.9(4) . .
C8 C9 C5 119.5(4) . .
C11 C10 C8 119.5(5) . .
C11 C10 H10 120.2 . .
C8 C10 H10 120.2 . .
C10 C11 C12 119.6(5) . .
C10 C11 H11 120.2 . .
C12 C11 H11 120.2 . .
N2 C12 C11 123.4(5) . .
N2 C12 H12 118.3 . .
C11 C12 H12 118.3 . .
O1 C13 O2 119.5(5) . .
O1 C13 C14 119.8(4) . .
O2 C13 C14 120.6(4) . .
C15 C14 C19 119.6(4) . .
C15 C14 C13 116.6(4) . .
C19 C14 C13 123.7(4) . .
C16 C15 C14 120.9(5) . .
C16 C15 H15 119.6 . .
C14 C15 H15 119.6 . .
C17 C16 C15 120.0(5) . .
C17 C16 H16 120.0 . .
C15 C16 H16 120.0 . .
C16 C17 C18 119.7(5) . .
C16 C17 H17 120.1 . .
C18 C17 H17 120.1 . .
C17 C18 C19 121.5(5) . .
C17 C18 H18 119.3 . .
C19 C18 H18 119.3 . .
C18 C19 C14 118.3(4) . .
C18 C19 C20 117.2(4) . .
C14 C19 C20 124.6(4) . .
C21 C20 C25 117.3(4) . .
C21 C20 C19 120.4(4) . .
C25 C20 C19 122.2(4) . .
C20 C21 C22 119.8(4) . .
C20 C21 H21 120.1 . .
C22 C21 H21 120.1 . .
C24 C22 C21 118.0(4) . .
C24 C22 C23 120.5(4) . .
C21 C22 C23 121.4(4) . .
O3 C23 O4 124.0(4) . .
O3 C23 C22 118.5(4) . .
O4 C23 C22 117.5(4) . .
N3 C24 C22 123.7(4) . .
N3 C24 H24 118.2 . .
C22 C24 H24 118.2 . .
N3 C25 C20 124.1(4) . .
N3 C25 H25 118.0 . .
C20 C25 H25 118.0 . .

loop_
_geom_bond_atom_site_label_1
_geom_bond_atom_site_label_2
_geom_bond_distance
_geom_bond_site_symmetry_2
Lu1 O3 2.185(3) 3_667
Lu1 O4 2.214(3) 1_545
Lu1 O2 2.296(4) .
Lu1 O1 2.329(3) .
Lu1 O6 2.380(4) .
Lu1 O5 2.399(5) .
Lu1 N1 2.462(4) .
Lu1 N2 2.470(4) .
O1 C13 1.240(6) .
O2 C13 1.253(6) .
O3 C23 1.258(6) .
O3 Lu1 2.185(3) 3_667
O4 C23 1.266(5) .
O4 Lu1 2.214(3) 1_565
O5 N4 1.251(6) .
O6 N4 1.208(6) .
O7 N4 1.210(6) .
N1 C1 1.332(6) .
N1 C5 1.359(6) .
N2 C12 1.328(6) .
N2 C9 1.361(6) .
N3 C25 1.336(6) .
N3 C24 1.337(6) .
C1 C2 1.387(7) .
C1 H1 0.9300 .
C2 C3 1.359(7) .
C2 H2 0.9300 .
C3 C4 1.399(7) .
C3 H3 0.9300 .
C4 C5 1.409(6) .
C4 C6 1.426(7) .
C5 C9 1.435(7) .
C6 C7 1.337(7) .
C6 H6 0.9300 .
C7 C8 1.431(7) .
C7 H7 0.9300 .
C8 C10 1.395(7) .
C8 C9 1.413(7) .
C10 C11 1.351(8) .
C10 H10 0.9300 .
C11 C12 1.396(7) .
C11 H11 0.9300 .
C12 H12 0.9300 .
C13 C14 1.503(7) .
C14 C15 1.386(6) .
C14 C19 1.400(7) .
C15 C16 1.378(7) .
C15 H15 0.9300 .
C16 C17 1.373(7) .
C16 H16 0.9300 .
C17 C18 1.377(7) .
C17 H17 0.9300 .
C18 C19 1.394(7) .
C18 H18 0.9300 .
C19 C20 1.493(6) .
C20 C21 1.386(6) .
C20 C25 1.389(7) .
C21 C22 1.388(6) .
C21 H21 0.9300 .
C22 C24 1.380(6) .
C22 C23 1.487(6) .
C24 H24 0.9300 .
C25 H25 0.9300 .
